data_4130432
loop_
_publ_author_name
'Fan, Zhoulong'
'Ni, Jiabin'
'Zhang, Ao'

_publ_section_title
;
 Meta-Selective CAr-H Nitration of Arenes through a Ru3(CO)12-Catalyzed
 Ortho-Metalation Strategy.
;
_journal_issue 27
_journal_name_full 'Journal of the American Chemical Society'
_journal_page_first 8470
_journal_page_last 8475
_journal_paper_doi 10.1021/jacs.6b03402
_journal_volume 138
_journal_year 2016
_chemical_formula_moiety 'C24 H16 N2 O2 Ru'
_chemical_formula_sum 'C24 H16 N2 O2 Ru'
_chemical_formula_weight 465.46
_space_group_crystal_system monoclinic
_space_group_IT_number 14
_space_group_name_Hall '-P 2ybc'
_space_group_name_H-M_alt 'P 1 21/c 1'
_atom_sites_solution_hydrogens geom
_audit_creation_date 2016-02-29
_audit_creation_method
;
Olex2 1.2-beta
(compiled 2015.11.10 svn.r3248 for OlexSys, GUI svn.r5133)
;
_cell_angle_alpha 90
_cell_angle_beta 109.055(2)
_cell_angle_gamma 90
_cell_formula_units_Z 4
_cell_length_a 14.3561(10)
_cell_length_b 7.4881(6)
_cell_length_c 18.4363(12)
_cell_measurement_reflns_used 2538
_cell_measurement_temperature 100
_cell_measurement_theta_max 27.32
_cell_measurement_theta_min 2.96
_cell_volume 1873.3(2)
_computing_cell_refinement 'SAINT v7.68A (Bruker, 2009)'
_computing_data_reduction 'SAINT v7.68A (Bruker, 2009)'
_computing_molecular_graphics 'Olex2 (Dolomanov et al., 2009)'
_computing_publication_material 'Olex2 (Dolomanov et al., 2009)'
_computing_structure_refinement 'ShelXL (Sheldrick, 2015)'
_computing_structure_solution 'ShelXT (Sheldrick, 2015)'
_diffrn_ambient_temperature 100
_diffrn_measured_fraction_theta_full 0.973
_diffrn_measured_fraction_theta_max 0.973
_diffrn_measurement_device_type 'Bruker APEX-II CCD'
_diffrn_measurement_method '\f and \w scans'
_diffrn_radiation_monochromator graphite
_diffrn_radiation_type MoK\a
_diffrn_radiation_wavelength 0.71073
_diffrn_reflns_av_R_equivalents 0.0375
_diffrn_reflns_av_unetI/netI 0.0508
_diffrn_reflns_Laue_measured_fraction_full 0.973
_diffrn_reflns_Laue_measured_fraction_max 0.973
_diffrn_reflns_limit_h_max 17
_diffrn_reflns_limit_h_min -17
_diffrn_reflns_limit_k_max 9
_diffrn_reflns_limit_k_min -6
_diffrn_reflns_limit_l_max 22
_diffrn_reflns_limit_l_min -22
_diffrn_reflns_number 8546
_diffrn_reflns_point_group_measured_fraction_full 0.973
_diffrn_reflns_point_group_measured_fraction_max 0.973
_diffrn_reflns_theta_full 25.242
_diffrn_reflns_theta_max 25.499
_diffrn_reflns_theta_min 2.337
_diffrn_standards_number 0
_exptl_absorpt_coefficient_mu 0.861
_exptl_absorpt_correction_T_max 0.7456
_exptl_absorpt_correction_T_min 0.6716
_exptl_absorpt_correction_type multi-scan
_exptl_absorpt_process_details
;
SADABS-2008/1 (Bruker,2008) was used for absorption correction.
wR2(int) was 0.0559 before and 0.0458 after correction.
The Ratio of minimum to maximum transmission is 0.9008.
The \l/2 correction factor is 0.0015.
;
_exptl_crystal_colour colourless
_exptl_crystal_colour_primary colourless
_exptl_crystal_density_diffrn 1.650
_exptl_crystal_description block
_exptl_crystal_F_000 936
_exptl_crystal_size_max 0.1
_exptl_crystal_size_mid 0.05
_exptl_crystal_size_min 0.05
_refine_diff_density_max 0.723
_refine_diff_density_min -0.607
_refine_diff_density_rms 0.171
_refine_ls_extinction_method none
_refine_ls_goodness_of_fit_ref 1.097
_refine_ls_hydrogen_treatment constr
_refine_ls_matrix_type full
_refine_ls_number_parameters 262
_refine_ls_number_reflns 3386
_refine_ls_number_restraints 0
_refine_ls_restrained_S_all 1.097
_refine_ls_R_factor_all 0.0514
_refine_ls_R_factor_gt 0.0353
_refine_ls_shift/su_max 0.001
_refine_ls_shift/su_mean 0.000
_refine_ls_structure_factor_coef Fsqd
_refine_ls_weighting_details 'w=1/[\s^2^(Fo^2^)+(0.0800P)^2^] where P=(Fo^2^+2Fc^2^)/3'
_refine_ls_weighting_scheme calc
_refine_ls_wR_factor_gt 0.0945
_refine_ls_wR_factor_ref 0.1277
_reflns_Friedel_coverage 0.000
_reflns_number_gt 2747
_reflns_number_total 3386
_reflns_threshold_expression 'I > 2\s(I)'
_cod_data_source_file ja6b03402_si_002.cif
_cod_data_source_block mo_2016084_0m
_cod_database_code 4130432
_shelx_space_group_comment
;
The symmetry employed for this shelxl refinement is uniquely defined
by the following loop, which should always be used as a source of
symmetry information in preference to the above space-group names.
They are only intended as comments.
;
_olex2_refinement_description
;
1. Fixed Uiso
 At 1.2 times of:
  All C(H) groups
2.a Aromatic/amide H refined with riding coordinates:
 C22(H22), C4(H4), C14(H14), C13(H13), C10(H10), C11(H11), C5(H5), C16(H16),
 C9(H9), C21(H21), C8(H8), C3(H3), C19(H19), C15(H15), C2(H2), C20(H20)
;
_shelx_shelxl_version_number 2014/7
_olex2_submission_special_instructions 'No special instructions were received'

loop_
_space_group_symop_operation_xyz
'x, y, z'
'-x, y+1/2, -z+1/2'
'-x, -y, -z'
'x, -y-1/2, z-1/2'

loop_
_atom_site_label
_atom_site_type_symbol
_atom_site_fract_x
_atom_site_fract_y
_atom_site_fract_z
_atom_site_U_iso_or_equiv
_atom_site_adp_type
_atom_site_occupancy
_atom_site_site_symmetry_order
_atom_site_calc_flag
_atom_site_refinement_flags_posn
Ru1 Ru 0.81338(2) 0.65629(5) 0.51964(2) 0.01313(16) Uani 1 1 d .
O1 O 0.9914(2) 0.8954(6) 0.56969(18) 0.0277(9) Uani 1 1 d .
N1 N 0.8623(3) 0.4722(6) 0.61453(19) 0.0151(8) Uani 1 1 d .
O2 O 0.8919(3) 0.4687(6) 0.40345(19) 0.0342(10) Uani 1 1 d .
N2 N 0.6729(2) 0.5286(6) 0.47735(18) 0.0151(8) Uani 1 1 d .
C12 C 0.7363(3) 0.8371(7) 0.4366(2) 0.0143(10) Uani 1 1 d .
C22 C 0.6483(3) 0.3739(7) 0.5018(2) 0.0159(10) Uani 1 1 d .
H22 H 0.6958 0.3152 0.5433 0.019 Uiso 1 1 calc R
C1 C 0.7640(3) 0.7822(7) 0.6036(2) 0.0144(10) Uani 1 1 d .
C7 C 0.8372(3) 0.5175(7) 0.6780(2) 0.0160(10) Uani 1 1 d .
C18 C 0.6038(3) 0.6173(7) 0.4185(2) 0.0165(10) Uani 1 1 d .
C17 C 0.6369(3) 0.7874(7) 0.3974(2) 0.0163(10) Uani 1 1 d .
C6 C 0.7847(3) 0.6869(7) 0.6729(2) 0.0161(11) Uani 1 1 d .
C24 C 0.8613(3) 0.5345(8) 0.4460(2) 0.0191(11) Uani 1 1 d .
C4 C 0.7048(3) 0.9112(7) 0.7248(2) 0.0189(10) Uani 1 1 d .
H4 H 0.6844 0.9555 0.7655 0.023 Uiso 1 1 calc R
C14 C 0.7030(4) 1.1176(8) 0.3645(3) 0.0238(12) Uani 1 1 d .
H14 H 0.7252 1.2311 0.3539 0.029 Uiso 1 1 calc R
C13 C 0.7672(3) 1.0026(8) 0.4178(2) 0.0234(12) Uani 1 1 d .
H13 H 0.8337 1.0383 0.4419 0.028 Uiso 1 1 calc R
C10 C 0.9388(3) 0.2036(8) 0.6778(3) 0.0233(11) Uani 1 1 d .
H10 H 0.9741 0.0970 0.6765 0.028 Uiso 1 1 calc R
C11 C 0.9121(3) 0.3184(7) 0.6160(3) 0.0218(12) Uani 1 1 d .
H11 H 0.9296 0.2878 0.5721 0.026 Uiso 1 1 calc R
C5 C 0.7544(3) 0.7516(8) 0.7327(2) 0.0204(11) Uani 1 1 d .
H5 H 0.7682 0.6851 0.7789 0.024 Uiso 1 1 calc R
C16 C 0.5744(3) 0.9000(7) 0.3438(2) 0.0192(11) Uani 1 1 d .
H16 H 0.5084 0.8642 0.3180 0.023 Uiso 1 1 calc R
C9 C 0.9133(3) 0.2467(8) 0.7415(3) 0.0223(11) Uani 1 1 d .
H9 H 0.9312 0.1703 0.7851 0.027 Uiso 1 1 calc R
C21 C 0.5571(3) 0.2945(8) 0.4701(3) 0.0228(11) Uani 1 1 d .
H21 H 0.5427 0.1845 0.4899 0.027 Uiso 1 1 calc R
C8 C 0.8618(3) 0.4006(8) 0.7415(2) 0.0226(11) Uani 1 1 d .
H8 H 0.8425 0.4291 0.7847 0.027 Uiso 1 1 calc R
C3 C 0.6847(3) 1.0076(7) 0.6568(3) 0.0221(11) Uani 1 1 d .
H3 H 0.6511 1.1187 0.6512 0.027 Uiso 1 1 calc R
C19 C 0.5119(3) 0.5368(8) 0.3845(2) 0.0215(11) Uani 1 1 d .
H19 H 0.4646 0.5948 0.3426 0.026 Uiso 1 1 calc R
C15 C 0.6070(4) 1.0640(8) 0.3274(2) 0.0256(12) Uani 1 1 d .
H15 H 0.5633 1.1402 0.2906 0.031 Uiso 1 1 calc R
C23 C 0.9243(3) 0.7993(7) 0.5508(2) 0.0176(11) Uani 1 1 d .
C2 C 0.7137(3) 0.9415(7) 0.5972(2) 0.0175(10) Uani 1 1 d .
H2 H 0.6986 1.0076 0.5508 0.021 Uiso 1 1 calc R
C20 C 0.4881(3) 0.3754(7) 0.4102(3) 0.0220(11) Uani 1 1 d .
H20 H 0.4254 0.3223 0.3867 0.026 Uiso 1 1 calc R

loop_
_atom_site_aniso_label
_atom_site_aniso_U_11
_atom_site_aniso_U_22
_atom_site_aniso_U_33
_atom_site_aniso_U_23
_atom_site_aniso_U_13
_atom_site_aniso_U_12
Ru1 0.0123(2) 0.0153(3) 0.0120(2) 0.00095(15) 0.00409(14) 0.00018(15)
O1 0.0228(17) 0.036(3) 0.0237(16) 0.0023(17) 0.0062(14) -0.0076(17)
N1 0.0164(17) 0.013(2) 0.0138(16) -0.0033(17) 0.0017(13) -0.0009(17)
O2 0.0300(18) 0.047(3) 0.0292(17) -0.0070(19) 0.0147(15) 0.0055(19)
N2 0.0144(17) 0.017(2) 0.0144(16) 0.0003(17) 0.0054(14) 0.0013(16)
C12 0.018(2) 0.018(3) 0.0105(18) -0.0052(19) 0.0088(16) -0.003(2)
C22 0.023(2) 0.009(3) 0.016(2) 0.0010(19) 0.0074(18) 0.001(2)
C1 0.0124(19) 0.013(3) 0.018(2) 0.002(2) 0.0049(16) -0.0039(19)
C7 0.0112(19) 0.021(3) 0.0141(19) -0.004(2) 0.0017(15) -0.0064(19)
C18 0.017(2) 0.020(3) 0.0115(19) -0.006(2) 0.0030(16) 0.002(2)
C17 0.018(2) 0.023(3) 0.0087(18) -0.002(2) 0.0060(16) 0.000(2)
C6 0.0103(19) 0.023(3) 0.0130(19) 0.000(2) 0.0007(16) -0.0013(19)
C24 0.013(2) 0.025(3) 0.017(2) 0.001(2) 0.0011(16) -0.001(2)
C4 0.025(2) 0.016(3) 0.018(2) -0.003(2) 0.0105(18) -0.006(2)
C14 0.036(3) 0.020(3) 0.021(2) 0.003(2) 0.018(2) 0.001(2)
C13 0.018(2) 0.037(4) 0.018(2) 0.004(2) 0.0098(17) -0.001(2)
C10 0.024(2) 0.016(3) 0.025(2) 0.004(2) 0.001(2) 0.007(2)
C11 0.021(2) 0.022(3) 0.021(2) 0.002(2) 0.0058(19) 0.005(2)
C5 0.019(2) 0.027(3) 0.0143(19) 0.004(2) 0.0052(17) 0.001(2)
C16 0.020(2) 0.022(3) 0.014(2) -0.006(2) 0.0042(17) 0.003(2)
C9 0.028(2) 0.014(3) 0.019(2) 0.005(2) -0.0008(18) -0.001(2)
C21 0.025(2) 0.023(3) 0.023(2) -0.004(2) 0.0125(19) -0.007(2)
C8 0.020(2) 0.031(3) 0.013(2) 0.008(2) 0.0010(17) 0.002(2)
C3 0.022(2) 0.015(3) 0.032(2) -0.001(2) 0.0119(19) 0.000(2)
C19 0.015(2) 0.033(3) 0.0147(19) -0.002(2) 0.0016(16) 0.005(2)
C15 0.034(3) 0.028(4) 0.015(2) 0.004(2) 0.0090(19) 0.010(3)
C23 0.017(2) 0.022(3) 0.014(2) 0.005(2) 0.0055(17) 0.002(2)
C2 0.018(2) 0.017(3) 0.019(2) 0.003(2) 0.0090(17) -0.001(2)
C20 0.018(2) 0.021(3) 0.026(2) -0.008(2) 0.0072(19) -0.006(2)

loop_
_atom_type_symbol
_atom_type_description
_atom_type_scat_dispersion_real
_atom_type_scat_dispersion_imag
_atom_type_scat_source
C C 0.0033 0.0016 'International Tables Vol C Tables 4.2.6.8 and 6.1.1.4'
H H 0.0000 0.0000 'International Tables Vol C Tables 4.2.6.8 and 6.1.1.4'
N N 0.0061 0.0033 'International Tables Vol C Tables 4.2.6.8 and 6.1.1.4'
O O 0.0106 0.0060 'International Tables Vol C Tables 4.2.6.8 and 6.1.1.4'
Ru Ru -1.2594 0.8363 'International Tables Vol C Tables 4.2.6.8 and 6.1.1.4'

loop_
_geom_angle_atom_site_label_1
_geom_angle_atom_site_label_2
_geom_angle_atom_site_label_3
_geom_angle
N2 Ru1 N1 91.64(14)
C12 Ru1 N1 166.09(15)
C12 Ru1 N2 79.05(16)
C12 Ru1 C1 91.37(17)
C1 Ru1 N1 77.87(16)
C1 Ru1 N2 87.98(15)
C24 Ru1 N1 99.87(18)
C24 Ru1 N2 92.42(16)
C24 Ru1 C12 90.92(18)
C24 Ru1 C1 177.72(19)
C23 Ru1 N1 95.68(17)
C23 Ru1 N2 171.09(19)
C23 Ru1 C12 92.81(19)
C23 Ru1 C1 88.59(18)
C23 Ru1 C24 91.3(2)
C7 N1 Ru1 115.2(3)
C11 N1 Ru1 126.2(3)
C11 N1 C7 118.5(4)
C22 N2 Ru1 126.1(3)
C22 N2 C18 118.9(4)
C18 N2 Ru1 115.0(3)
C17 C12 Ru1 114.2(3)
C13 C12 Ru1 128.8(3)
C13 C12 C17 116.9(4)
N2 C22 H22 118.3
N2 C22 C21 123.4(4)
C21 C22 H22 118.3
C6 C1 Ru1 114.5(3)
C2 C1 Ru1 127.7(3)
C2 C1 C6 117.8(4)
N1 C7 C6 115.6(4)
N1 C7 C8 119.2(5)
C8 C7 C6 125.2(4)
N2 C18 C17 114.7(4)
N2 C18 C19 118.5(5)
C19 C18 C17 126.8(4)
C12 C17 C18 117.0(4)
C16 C17 C12 120.8(5)
C16 C17 C18 122.1(4)
C1 C6 C7 116.7(4)
C5 C6 C1 120.8(5)
C5 C6 C7 122.4(4)
O2 C24 Ru1 177.3(5)
C5 C4 H4 120.2
C5 C4 C3 119.5(4)
C3 C4 H4 120.2
C13 C14 H14 120.4
C15 C14 H14 120.4
C15 C14 C13 119.3(5)
C12 C13 C14 122.0(4)
C12 C13 H13 119.0
C14 C13 H13 119.0
C11 C10 H10 120.7
C9 C10 H10 120.7
C9 C10 C11 118.7(5)
N1 C11 C10 123.4(4)
N1 C11 H11 118.3
C10 C11 H11 118.3
C6 C5 H5 119.9
C4 C5 C6 120.2(4)
C4 C5 H5 119.9
C17 C16 H16 119.6
C15 C16 C17 120.7(4)
C15 C16 H16 119.6
C10 C9 H9 120.3
C8 C9 C10 119.3(4)
C8 C9 H9 120.3
C22 C21 H21 120.4
C20 C21 C22 119.3(5)
C20 C21 H21 120.4
C7 C8 H8 119.6
C9 C8 C7 120.8(4)
C9 C8 H8 119.6
C4 C3 H3 120.0
C2 C3 C4 120.0(5)
C2 C3 H3 120.0
C18 C19 H19 119.2
C20 C19 C18 121.7(4)
C20 C19 H19 119.2
C14 C15 H15 119.9
C16 C15 C14 120.3(5)
C16 C15 H15 119.9
O1 C23 Ru1 177.1(4)
C1 C2 C3 121.6(4)
C1 C2 H2 119.2
C3 C2 H2 119.2
C21 C20 C19 118.2(4)
C21 C20 H20 120.9
C19 C20 H20 120.9

loop_
_geom_bond_atom_site_label_1
_geom_bond_atom_site_label_2
_geom_bond_distance
Ru1 N1 2.157(4)
Ru1 N2 2.136(4)
Ru1 C12 2.072(5)
Ru1 C1 2.123(4)
Ru1 C24 1.938(5)
Ru1 C23 1.848(5)
O1 C23 1.161(6)
N1 C7 1.375(5)
N1 C11 1.351(6)
O2 C24 1.130(6)
N2 C22 1.332(6)
N2 C18 1.378(6)
C12 C17 1.423(6)
C12 C13 1.398(7)
C22 H22 0.9500
C22 C21 1.382(7)
C1 C6 1.407(6)
C1 C2 1.379(7)
C7 C6 1.463(7)
C7 C8 1.410(7)
C18 C17 1.456(7)
C18 C19 1.399(6)
C17 C16 1.384(7)
C6 C5 1.396(6)
C4 H4 0.9500
C4 C5 1.375(8)
C4 C3 1.394(7)
C14 H14 0.9500
C14 C13 1.402(7)
C14 C15 1.383(7)
C13 H13 0.9500
C10 H10 0.9500
C10 C11 1.378(7)
C10 C9 1.378(7)
C11 H11 0.9500
C5 H5 0.9500
C16 H16 0.9500
C16 C15 1.383(8)
C9 H9 0.9500
C9 C8 1.369(8)
C21 H21 0.9500
C21 C20 1.362(7)
C8 H8 0.9500
C3 H3 0.9500
C3 C2 1.387(6)
C19 H19 0.9500
C19 C20 1.381(8)
C15 H15 0.9500
C2 H2 0.9500
C20 H20 0.9500
